data_4116663
loop_
_publ_author_name
'S. Kannan'
'Alan J. James'
'Paul R. Sharp'

_publ_contact_author
;
Paul R. Sharp
Department of Chemistry
University of Missouri
Columbia, MO 65211
;
_publ_contact_author_email chemprs@showme.missouri.edu
_publ_contact_author_fax 1-573-882-2574
_publ_contact_author_phone 1-573-882-7715
_publ_section_title
;
 [Pd3(PPh3)4]2+, a New Palladium Triphenylphosphine Complex
;
_journal_name_full 'Journal of the American Chemical Society'
_journal_page_first 215
_journal_page_last 216
_journal_paper_doi 10.1021/ja973411x
_journal_volume 120
_journal_year 1998
_chemical_formula_structural '[Pd3(PPh3)4]2+   2BF4-'
_chemical_formula_sum 'C79 H78 B2 Cl2 F8 O2 P4 Pd3'
_chemical_formula_weight 1747.01
_chemical_name_systematic
;
 ?
;
_space_group_IT_number 15
_symmetry_cell_setting monoclinic
_symmetry_space_group_name_Hall '-C 2yc'
_symmetry_space_group_name_H-M 'C 1 2/c 1'
_atom_sites_solution_hydrogens geom
_atom_sites_solution_primary direct
_atom_sites_solution_secondary difmap
_audit_creation_method SHELXL
_cell_angle_alpha 90.00
_cell_angle_beta 108.7850(10)
_cell_angle_gamma 90.00
_cell_formula_units_Z 4
_cell_length_a 23.1169(13)
_cell_length_b 15.0359(8)
_cell_length_c 21.0036(12)
_cell_measurement_temperature 173(2)
_cell_volume 6911.6(7)
_computing_cell_refinement 'Siemens SMART Software Reference Manual (1994)'
_computing_data_collection 'Siemens SMART Software Reference Manual (1994)'
_computing_data_reduction 'Siemens SAINT version 4'
_computing_molecular_graphics 'Siemens SHELXTL'
_computing_publication_material 'Siemens SHELXTL'
_computing_structure_refinement 'SHELXLTL (Sheldrick, 1994)'
_computing_structure_solution 'SHELXTL version 5 (Sheldrick, 1994), RES2INS (Len Barbour, 1996)'
_diffrn_ambient_temperature 173(2)
_diffrn_measurement_device 'Siemens SMART CCD'
_diffrn_measurement_method '\w scans'
_diffrn_radiation_monochromator graphite
_diffrn_radiation_source 'fine-focus sealed tube'
_diffrn_radiation_type MoK\a
_diffrn_radiation_wavelength 0.71070
_diffrn_reflns_av_R_equivalents 0.0310
_diffrn_reflns_av_sigmaI/netI 0.0409
_diffrn_reflns_limit_h_max 18
_diffrn_reflns_limit_h_min -29
_diffrn_reflns_limit_k_max 19
_diffrn_reflns_limit_k_min -15
_diffrn_reflns_limit_l_max 26
_diffrn_reflns_limit_l_min -26
_diffrn_reflns_number 20244
_diffrn_reflns_theta_max 27.18
_diffrn_reflns_theta_min 1.64
_exptl_absorpt_coefficient_mu 1.014
_exptl_absorpt_correction_T_max 1.000000
_exptl_absorpt_correction_T_min 0.812251
_exptl_absorpt_correction_type 'SADABS (Sheldrick, 1996)'
_exptl_crystal_colour red
_exptl_crystal_density_diffrn 1.679
_exptl_crystal_description 'rectangular prism'
_exptl_crystal_F_000 3528
_exptl_crystal_size_max 0.4
_exptl_crystal_size_mid 0.4
_exptl_crystal_size_min 0.25
_refine_diff_density_max 0.964
_refine_diff_density_min -2.331
_refine_diff_density_rms 0.144
_refine_ls_extinction_method none
_refine_ls_goodness_of_fit_all 1.072
_refine_ls_goodness_of_fit_obs 1.121
_refine_ls_matrix_type full
_refine_ls_number_parameters 441
_refine_ls_number_reflns 7550
_refine_ls_number_restraints 3
_refine_ls_restrained_S_all 1.072
_refine_ls_restrained_S_obs 1.122
_refine_ls_R_factor_all 0.0654
_refine_ls_R_factor_obs 0.0480
_refine_ls_shift/esd_max 0.229
_refine_ls_shift/esd_mean 0.006
_refine_ls_structure_factor_coef Fsqd
_refine_ls_weighting_details 'w=1/[\s^2^(Fo^2^)+(0.0713P)^2^+45.7991P] where P=(Fo^2^+2Fc^2^)/3'
_refine_ls_weighting_scheme calc
_refine_ls_wR_factor_all 0.1411
_refine_ls_wR_factor_obs 0.1307
_reflns_number_observed 5990
_reflns_number_total 7550
_reflns_observed_criterion >2sigma(I)
_cod_data_source_file ja973411x.cif
_cod_data_source_block global
_cod_depositor_comments
;
The following automatic conversions were performed:

'_refine_ls_weighting_scheme' value 'calc
w=1/[\s^2^(Fo^2^)+(0.0713P)^2^+45.7991P] where P=(Fo^2^+2Fc^2^)/3'
was changed to 'calc'. New tag '_refine_ls_weighting_details' was
created. The value of the new tag was set to
'w=1/[\s^2^(Fo^2^)+(0.0713P)^2^+45.7991P] where P=(Fo^2^+2Fc^2^)/3'.

Automatic conversion script
Id: cif_fix_values 3143 2015-03-26 13:38:13Z robertas 
;
_cod_database_code 4116663

loop_
_symmetry_equiv_pos_as_xyz
'x, y, z'
'-x, y, -z+1/2'
'x+1/2, y+1/2, z'
'-x+1/2, y+1/2, -z+1/2'
'-x, -y, -z'
'x, -y, z-1/2'
'-x+1/2, -y+1/2, -z'
'x+1/2, -y+1/2, z-1/2'

loop_
_atom_site_aniso_label
_atom_site_aniso_U_11
_atom_site_aniso_U_22
_atom_site_aniso_U_33
_atom_site_aniso_U_23
_atom_site_aniso_U_13
_atom_site_aniso_U_12
Pd1 0.0245(2) 0.0141(2) 0.0134(2) 0.00097(12) 0.00869(13) 0.00045(13)
Pd2 0.0329(3) 0.0136(2) 0.0144(2) 0.0006(2) 0.0114(2) 0.0005(2)
Cl1 0.101(2) 0.132(3) 0.144(3) 0.008(2) 0.038(2) -0.004(2)
P1 0.0214(6) 0.0157(5) 0.0143(5) 0.0019(4) 0.0066(4) -0.0008(4)
P2 0.0258(6) 0.0143(5) 0.0156(5) 0.0000(4) 0.0095(5) -0.0005(4)
F1 0.058(3) 0.201(7) 0.107(5) 0.102(5) -0.005(3) 0.010(4)
F2 0.029(2) 0.070(3) 0.053(2) 0.015(2) 0.001(2) -0.003(2)
F3 0.053(3) 0.103(4) 0.090(3) -0.040(3) 0.033(3) -0.014(2)
F4 0.050(3) 0.106(4) 0.129(5) -0.072(4) 0.017(3) -0.001(3)
C1 0.083(7) 0.110(8) 0.081(6) 0.001(6) 0.036(5) 0.021(6)
C2 0.147(13) 0.132(11) 0.113(11) 0.018(9) 0.049(10) 0.033(10)
C3 0.184(23) 0.200(19) 0.244(30) 0.077(18) -0.014(17) 0.096(18)
C11 0.027(2) 0.018(2) 0.019(2) 0.001(2) 0.009(2) -0.003(2)
C12 0.028(3) 0.039(3) 0.024(2) 0.009(2) 0.010(2) 0.005(2)
C13 0.024(3) 0.063(4) 0.041(3) 0.010(3) 0.013(2) 0.009(3)
C14 0.032(3) 0.058(4) 0.036(3) 0.004(3) 0.020(2) 0.004(3)
C15 0.040(3) 0.035(3) 0.024(2) 0.000(2) 0.018(2) -0.003(2)
C16 0.031(3) 0.024(2) 0.016(2) -0.001(2) 0.008(2) -0.002(2)
C21 0.022(2) 0.022(2) 0.018(2) 0.000(2) 0.007(2) 0.002(2)
C22 0.033(3) 0.022(2) 0.020(2) 0.002(2) 0.008(2) -0.002(2)
C23 0.035(3) 0.033(3) 0.021(2) 0.006(2) 0.006(2) 0.006(2)
C24 0.030(3) 0.038(3) 0.023(2) -0.004(2) 0.001(2) 0.003(2)
C25 0.027(3) 0.024(2) 0.035(3) -0.007(2) 0.008(2) -0.004(2)
C26 0.030(3) 0.019(2) 0.022(2) 0.001(2) 0.009(2) 0.001(2)
C31 0.030(2) 0.016(2) 0.011(2) 0.001(2) 0.007(2) -0.002(2)
C32 0.028(2) 0.022(2) 0.020(2) 0.001(2) 0.007(2) -0.002(2)
C33 0.035(3) 0.029(3) 0.021(2) 0.000(2) 0.004(2) -0.009(2)
C34 0.052(3) 0.019(2) 0.021(2) -0.001(2) 0.007(2) -0.004(2)
C35 0.043(3) 0.021(2) 0.023(2) -0.001(2) 0.010(2) 0.004(2)
C36 0.032(3) 0.023(2) 0.024(2) 0.002(2) 0.012(2) 0.001(2)
C41 0.030(2) 0.018(2) 0.020(2) 0.002(2) 0.012(2) 0.000(2)
C42 0.041(3) 0.020(2) 0.024(2) 0.000(2) 0.014(2) 0.002(2)
C43 0.043(3) 0.027(3) 0.043(3) 0.001(2) 0.027(3) 0.004(2)
C44 0.033(3) 0.042(3) 0.053(4) 0.004(3) 0.020(3) 0.008(3)
C45 0.027(3) 0.054(4) 0.044(3) -0.004(3) 0.008(3) 0.002(3)
C46 0.030(3) 0.035(3) 0.027(2) -0.004(2) 0.014(2) 0.000(2)
C51 0.033(3) 0.027(2) 0.014(2) 0.003(2) 0.008(2) -0.007(2)
C52 0.045(3) 0.023(3) 0.022(2) 0.002(2) 0.009(2) -0.008(2)
C53 0.062(4) 0.036(3) 0.024(3) 0.000(2) 0.011(3) -0.023(3)
C54 0.054(4) 0.055(4) 0.031(3) 0.002(3) 0.014(3) -0.034(3)
C55 0.034(3) 0.077(5) 0.031(3) 0.002(3) 0.012(2) -0.013(3)
C56 0.031(3) 0.040(3) 0.029(3) -0.001(2) 0.013(2) -0.006(2)
C61 0.027(2) 0.017(2) 0.014(2) -0.002(2) 0.009(2) -0.002(2)
C62 0.031(2) 0.017(2) 0.020(2) 0.000(2) 0.010(2) 0.001(2)
C63 0.033(3) 0.020(2) 0.028(2) 0.002(2) 0.017(2) 0.005(2)
C64 0.045(3) 0.014(2) 0.021(2) 0.002(2) 0.018(2) 0.003(2)
C65 0.039(3) 0.020(2) 0.018(2) -0.002(2) 0.001(2) -0.001(2)
C66 0.028(2) 0.020(2) 0.022(2) 0.000(2) 0.007(2) -0.002(2)
B1 0.029(3) 0.061(5) 0.037(3) 0.004(3) 0.005(3) -0.002(3)

loop_
_atom_site_label
_atom_site_type_symbol
_atom_site_fract_x
_atom_site_fract_y
_atom_site_fract_z
_atom_site_U_iso_or_equiv
_atom_site_thermal_displace_type
_atom_site_occupancy
_atom_site_calc_flag
_atom_site_refinement_flags
Pd1 Pd 0.24722(2) 0.65277(2) 0.10471(2) 0.01671(11) Uani 1 d .
Pd2 Pd 0.2500 0.7500 0.0000 0.01942(13) Uani 1 d S
Cl1 Cl 0.5542(2) 0.3549(2) 0.2277(2) 0.1257(12) Uani 1 d .
P1 P 0.24864(5) 0.55082(7) 0.18970(5) 0.0169(2) Uani 1 d .
P2 P 0.25390(5) 0.56115(7) 0.02238(5) 0.0179(2) Uani 1 d .
F1 F 0.4486(2) 0.8077(5) -0.0343(3) 0.130(3) Uani 1 d .
F2 F 0.5240(2) 0.7544(3) 0.0534(2) 0.0540(10) Uani 1 d .
F3 F 0.4261(2) 0.7638(4) 0.0537(3) 0.0793(15) Uani 1 d .
F4 F 0.4531(2) 0.6614(4) -0.0075(3) 0.098(2) Uani 1 d .
C1 C -0.0506(5) 0.7201(8) -0.2997(5) 0.089(3) Uani 1 d D
C2 C 0.0290(8) 0.6170(11) -0.2985(7) 0.129(5) Uani 1 d D
C3 C -0.0191(10) 0.6398(14) -0.2818(7) 0.229(12) Uani 1 d D
C10 C 0.5000 0.2756(28) 0.2500 0.281(18) Uiso 1 d S
C11 C 0.1866(2) 0.5748(3) 0.2234(2) 0.0209(9) Uani 1 d .
C12 C 0.1324(2) 0.6083(4) 0.1795(2) 0.0297(11) Uani 1 d .
H12 H 0.1294(2) 0.6209(4) 0.1343(2) 0.036 Uiso 1 calc R
C13 C 0.0826(3) 0.6234(5) 0.2011(3) 0.0418(14) Uani 1 d .
H13 H 0.0457(3) 0.6464(5) 0.1708(3) 0.050 Uiso 1 calc R
C14 C 0.0869(3) 0.6049(4) 0.2674(3) 0.0397(14) Uani 1 d .
H14 H 0.0529(3) 0.6158(4) 0.2824(3) 0.048 Uiso 1 calc R
C15 C 0.1397(2) 0.5713(4) 0.3110(3) 0.0314(11) Uani 1 d .
H15 H 0.1421(2) 0.5579(4) 0.3560(3) 0.038 Uiso 1 calc R
C16 C 0.1899(2) 0.5567(3) 0.2899(2) 0.0236(10) Uani 1 d .
H16 H 0.2267(2) 0.5343(3) 0.3207(2) 0.028 Uiso 1 calc R
C21 C 0.3196(2) 0.5506(3) 0.2602(2) 0.0208(9) Uani 1 d .
C22 C 0.3326(2) 0.4861(3) 0.3104(2) 0.0250(10) Uani 1 d .
H22 H 0.3040(2) 0.4399(3) 0.3082(2) 0.030 Uiso 1 calc R
C23 C 0.3873(2) 0.4886(4) 0.3639(2) 0.0307(11) Uani 1 d .
H23 H 0.3957(2) 0.4445(4) 0.3981(2) 0.037 Uiso 1 calc R
C24 C 0.4292(2) 0.5562(4) 0.3669(3) 0.0322(11) Uani 1 d .
H24 H 0.4662(2) 0.5588(4) 0.4036(3) 0.039 Uiso 1 calc R
C25 C 0.4174(2) 0.6192(3) 0.3168(3) 0.0290(11) Uani 1 d .
H25 H 0.4464(2) 0.6647(3) 0.3188(3) 0.035 Uiso 1 calc R
C26 C 0.3629(2) 0.6164(3) 0.2631(2) 0.0237(10) Uani 1 d .
H26 H 0.3552(2) 0.6595(3) 0.2284(2) 0.028 Uiso 1 calc R
C31 C 0.2356(2) 0.4323(3) 0.1692(2) 0.0190(9) Uani 1 d .
C32 C 0.1779(2) 0.3950(3) 0.1522(2) 0.0234(10) Uani 1 d .
H32 H 0.1439(2) 0.4314(3) 0.1505(2) 0.028 Uiso 1 calc R
C33 C 0.1691(2) 0.3047(3) 0.1375(2) 0.0293(11) Uani 1 d .
H33 H 0.1291(2) 0.2801(3) 0.1256(2) 0.035 Uiso 1 calc R
C34 C 0.2182(3) 0.2512(3) 0.1403(2) 0.0315(12) Uani 1 d .
H34 H 0.2123(3) 0.1893(3) 0.1315(2) 0.038 Uiso 1 calc R
C35 C 0.2760(3) 0.2874(3) 0.1559(2) 0.0291(11) Uani 1 d .
H35 H 0.3098(3) 0.2506(3) 0.1570(2) 0.035 Uiso 1 calc R
C36 C 0.2849(2) 0.3776(3) 0.1700(2) 0.0256(10) Uani 1 d .
H36 H 0.3247(2) 0.4024(3) 0.1803(2) 0.031 Uiso 1 calc R
C41 C 0.3255(2) 0.5013(3) 0.0416(2) 0.0218(9) Uani 1 d .
C42 C 0.3377(2) 0.4439(3) -0.0052(2) 0.0276(10) Uani 1 d .
H42 H 0.3079(2) 0.4358(3) -0.0481(2) 0.033 Uiso 1 calc R
C43 C 0.3928(3) 0.3992(4) 0.0105(3) 0.0343(12) Uani 1 d .
H43 H 0.4002(3) 0.3595(4) -0.0212(3) 0.041 Uiso 1 calc R
C44 C 0.4373(3) 0.4121(4) 0.0726(3) 0.0410(14) Uani 1 d .
H44 H 0.4750(3) 0.3810(4) 0.0836(3) 0.049 Uiso 1 calc R
C45 C 0.4262(3) 0.4704(4) 0.1180(3) 0.0427(14) Uani 1 d .
H45 H 0.4568(3) 0.4803(4) 0.1602(3) 0.051 Uiso 1 calc R
C46 C 0.3705(2) 0.5148(4) 0.1027(2) 0.0297(11) Uani 1 d .
H46 H 0.3634(2) 0.5547(4) 0.1345(2) 0.036 Uiso 1 calc R
C51 C 0.1906(2) 0.4834(3) -0.0029(2) 0.0245(10) Uani 1 d .
C52 C 0.1980(3) 0.3923(3) -0.0099(2) 0.0303(11) Uani 1 d .
H52 H 0.2377(3) 0.3683(3) -0.0020(2) 0.036 Uiso 1 calc R
C53 C 0.1476(3) 0.3364(4) -0.0283(3) 0.0417(15) Uani 1 d .
H53 H 0.1531(3) 0.2744(4) -0.0327(3) 0.050 Uiso 1 calc R
C54 C 0.0898(3) 0.3700(5) -0.0401(3) 0.047(2) Uani 1 d .
H54 H 0.0555(3) 0.3314(5) -0.0534(3) 0.056 Uiso 1 calc R
C55 C 0.0817(3) 0.4604(5) -0.0326(3) 0.047(2) Uani 1 d .
H55 H 0.0417(3) 0.4835(5) -0.0407(3) 0.056 Uiso 1 calc R
C56 C 0.1318(2) 0.5172(4) -0.0133(3) 0.0323(11) Uani 1 d .
H56 H 0.1261(2) 0.5788(4) -0.0072(3) 0.039 Uiso 1 calc R
C61 C 0.2515(2) 0.6246(3) -0.0518(2) 0.0188(9) Uani 1 d .
C62 C 0.3066(2) 0.6680(3) -0.0524(2) 0.0219(9) Uani 1 d .
H62 H 0.3420(2) 0.6654(3) -0.0138(2) 0.026 Uiso 1 calc R
C63 C 0.3084(2) 0.7144(3) -0.1098(2) 0.0250(10) Uani 1 d .
H63 H 0.3458(2) 0.7402(3) -0.1103(2) 0.030 Uiso 1 calc R
C64 C 0.2561(2) 0.7233(3) -0.1666(2) 0.0247(10) Uani 1 d .
H64 H 0.2578(2) 0.7533(3) -0.2058(2) 0.030 Uiso 1 calc R
C65 C 0.2008(2) 0.6863(3) -0.1637(2) 0.0276(11) Uani 1 d .
H65 H 0.1648(2) 0.6935(3) -0.2011(2) 0.033 Uiso 1 calc R
C66 C 0.1976(2) 0.6402(3) -0.1083(2) 0.0240(10) Uani 1 d .
H66 H 0.1592(2) 0.6185(3) -0.1074(2) 0.029 Uiso 1 calc R
B1 B 0.4640(3) 0.7472(5) 0.0160(4) 0.044(2) Uani 1 d .

loop_
_atom_type_symbol
_atom_type_description
_atom_type_scat_dispersion_real
_atom_type_scat_dispersion_imag
_atom_type_scat_source
C C 0.0033 0.0016 'International Tables Vol C Tables 4.2.6.8 and 6.1.1.4'
H H 0.0000 0.0000 'International Tables Vol C Tables 4.2.6.8 and 6.1.1.4'
B B 0.0013 0.0007 'International Tables Vol C Tables 4.2.6.8 and 6.1.1.4'
O O 0.0106 0.0060 'International Tables Vol C Tables 4.2.6.8 and 6.1.1.4'
F F 0.0171 0.0103 'International Tables Vol C Tables 4.2.6.8 and 6.1.1.4'
P P 0.1023 0.0942 'International Tables Vol C Tables 4.2.6.8 and 6.1.1.4'
Pd Pd -0.9988 1.0072 'International Tables Vol C Tables 4.2.6.8 and 6.1.1.4'
Cl Cl 0.1484 0.1585 'International Tables Vol C Tables 4.2.6.8 and 6.1.1.4'

loop_
_geom_angle_atom_site_label_1
_geom_angle_atom_site_label_2
_geom_angle_atom_site_label_3
_geom_angle
_geom_angle_site_symmetry_1
_geom_angle_site_symmetry_3
P2 Pd1 C64 163.10(12) . 7_565
P2 Pd1 P1 101.35(4) . .
C64 Pd1 P1 95.41(12) 7_565 .
P2 Pd1 C63 135.55(12) . 7_565
C64 Pd1 C63 34.8(2) 7_565 7_565
P1 Pd1 C63 112.73(11) . 7_565
P2 Pd1 Pd2 71.08(3) . .
C64 Pd1 Pd2 92.10(11) 7_565 .
P1 Pd1 Pd2 172.27(3) . .
C63 Pd1 Pd2 74.66(11) 7_565 .
C61 Pd2 C61 180.0 . 7_565
C61 Pd2 C62 143.0(2) . 7_565
C61 Pd2 C62 37.0(2) 7_565 7_565
C61 Pd2 C62 37.0(2) . .
C61 Pd2 C62 143.0(2) 7_565 .
C62 Pd2 C62 180.0 7_565 .
C61 Pd2 Pd1 93.10(11) . 7_565
C61 Pd2 Pd1 86.90(11) 7_565 7_565
C62 Pd2 Pd1 105.56(11) 7_565 7_565
C62 Pd2 Pd1 74.44(11) . 7_565
C61 Pd2 Pd1 86.90(11) . .
C61 Pd2 Pd1 93.10(11) 7_565 .
C62 Pd2 Pd1 74.44(11) 7_565 .
C62 Pd2 Pd1 105.56(11) . .
Pd1 Pd2 Pd1 180.0 7_565 .
C61 Pd2 P2 140.93(11) . 7_565
C61 Pd2 P2 39.07(11) 7_565 7_565
C62 Pd2 P2 63.86(11) 7_565 7_565
C62 Pd2 P2 116.14(11) . 7_565
Pd1 Pd2 P2 47.89(2) 7_565 7_565
Pd1 Pd2 P2 132.11(2) . 7_565
C61 Pd2 P2 39.07(11) . .
C61 Pd2 P2 140.93(11) 7_565 .
C62 Pd2 P2 116.14(11) 7_565 .
C62 Pd2 P2 63.86(11) . .
Pd1 Pd2 P2 132.11(2) 7_565 .
Pd1 Pd2 P2 47.89(2) . .
P2 Pd2 P2 180.0 7_565 .
C21 P1 C11 107.4(2) . .
C21 P1 C31 103.0(2) . .
C11 P1 C31 101.1(2) . .
C21 P1 Pd1 114.1(2) . .
C11 P1 Pd1 110.19(15) . .
C31 P1 Pd1 119.68(13) . .
C41 P2 C61 103.0(2) . .
C41 P2 C51 109.8(2) . .
C61 P2 C51 106.8(2) . .
C41 P2 Pd1 114.6(2) . .
C61 P2 Pd1 110.30(15) . .
C51 P2 Pd1 111.7(2) . .
C41 P2 Pd2 120.4(2) . .
C61 P2 Pd2 49.37(14) . .
C51 P2 Pd2 127.5(2) . .
Pd1 P2 Pd2 61.03(3) . .
C3 C2 C3 47.8(11) . 2_554
C2 C3 C3 85.6(21) . 2_554
C2 C3 C1 124.5(22) . .
C3 C3 C1 112.7(11) 2_554 .
C2 C3 C2 124.9(11) . 2_554
C3 C3 C2 46.5(13) 2_554 2_554
C1 C3 C2 101.7(14) . 2_554
Cl1 C10 Cl1 102.0(20) 2_655 .
C12 C11 C16 118.7(4) . .
C12 C11 P1 117.9(3) . .
C16 C11 P1 123.4(4) . .
C13 C12 C11 120.6(5) . .
C12 C13 C14 119.8(5) . .
C15 C14 C13 120.3(5) . .
C14 C15 C16 120.2(5) . .
C15 C16 C11 120.4(5) . .
C22 C21 C26 119.0(4) . .
C22 C21 P1 122.4(4) . .
C26 C21 P1 118.7(3) . .
C21 C22 C23 120.7(5) . .
C24 C23 C22 119.5(5) . .
C25 C24 C23 120.3(5) . .
C24 C25 C26 120.2(5) . .
C21 C26 C25 120.3(4) . .
C32 C31 C36 118.5(4) . .
C32 C31 P1 121.8(4) . .
C36 C31 P1 119.7(4) . .
C31 C32 C33 120.9(5) . .
C34 C33 C32 120.0(5) . .
C33 C34 C35 120.0(5) . .
C34 C35 C36 120.0(5) . .
C35 C36 C31 120.5(5) . .
C46 C41 C42 118.6(5) . .
C46 C41 P2 119.6(4) . .
C42 C41 P2 121.7(4) . .
C43 C42 C41 120.7(5) . .
C42 C43 C44 120.2(5) . .
C45 C44 C43 119.5(5) . .
C44 C45 C46 120.6(6) . .
C41 C46 C45 120.5(5) . .
C52 C51 C56 119.0(5) . .
C52 C51 P2 123.3(4) . .
C56 C51 P2 117.6(4) . .
C53 C52 C51 120.3(6) . .
C54 C53 C52 120.6(6) . .
C53 C54 C55 120.0(5) . .
C54 C55 C56 120.3(6) . .
C55 C56 C51 119.9(6) . .
C62 C61 C66 117.0(4) . .
C62 C61 P2 117.8(3) . .
C66 C61 P2 125.0(3) . .
C62 C61 Pd2 76.6(3) . .
C66 C61 Pd2 97.0(3) . .
P2 C61 Pd2 91.6(2) . .
C63 C62 C61 120.4(4) . .
C63 C62 Pd2 108.8(3) . .
C61 C62 Pd2 66.4(2) . .
C64 C63 C62 121.3(5) . .
C64 C63 Pd1 68.3(3) . 7_565
C62 C63 Pd1 102.1(3) . 7_565
C63 C64 C65 117.9(4) . .
C63 C64 Pd1 76.9(3) . 7_565
C65 C64 Pd1 95.7(3) . 7_565
C66 C65 C64 122.1(5) . .
C65 C66 C61 120.7(5) . .
F1 B1 F2 111.1(6) . .
F1 B1 F4 112.2(7) . .
F2 B1 F4 108.4(6) . .
F1 B1 F3 105.9(7) . .
F2 B1 F3 111.8(6) . .
F4 B1 F3 107.4(6) . .

loop_
_geom_bond_atom_site_label_1
_geom_bond_atom_site_label_2
_geom_bond_distance
_geom_bond_site_symmetry_2
Pd1 P2 2.2547(11) .
Pd1 C64 2.288(4) 7_565
Pd1 P1 2.3453(11) .
Pd1 C63 2.397(5) 7_565
Pd1 Pd2 2.6587(3) .
Pd2 C61 2.183(4) .
Pd2 C61 2.183(4) 7_565
Pd2 C62 2.317(4) 7_565
Pd2 C62 2.317(4) .
Pd2 Pd1 2.6587(3) 7_565
Pd2 P2 2.8748(11) 7_565
Pd2 P2 2.8748(11) .
Cl1 C10 1.89(3) .
P1 C21 1.823(5) .
P1 C11 1.828(5) .
P1 C31 1.835(4) .
P2 C41 1.811(5) .
P2 C61 1.813(4) .
P2 C51 1.813(5) .
F1 B1 1.352(9) .
F2 B1 1.361(8) .
F3 B1 1.378(8) .
F4 B1 1.376(9) .
C1 C3 1.40(2) .
C2 C3 1.31(2) .
C2 C3 1.81(3) 2_554
C3 C3 1.34(2) 2_554
C3 C2 1.81(3) 2_554
C10 Cl1 1.89(3) 2_655
C11 C12 1.389(7) .
C11 C16 1.402(6) .
C12 C13 1.383(7) .
C13 C14 1.393(8) .
C14 C15 1.366(8) .
C15 C16 1.386(7) .
C21 C22 1.391(6) .
C21 C26 1.394(7) .
C22 C23 1.395(7) .
C23 C24 1.393(8) .
C24 C25 1.375(7) .
C25 C26 1.395(7) .
C31 C32 1.383(7) .
C31 C36 1.402(7) .
C32 C33 1.392(7) .
C33 C34 1.378(8) .
C34 C35 1.383(8) .
C35 C36 1.389(7) .
C41 C46 1.383(7) .
C41 C42 1.403(6) .
C42 C43 1.383(7) .
C43 C44 1.389(8) .
C44 C45 1.379(8) .
C45 C46 1.393(8) .
C51 C52 1.395(7) .
C51 C56 1.402(7) .
C52 C53 1.386(8) .
C53 C54 1.374(10) .
C54 C55 1.387(10) .
C55 C56 1.390(8) .
C61 C62 1.434(7) .
C61 C66 1.437(6) .
C62 C63 1.406(6) .
C63 C64 1.405(7) .
C63 Pd1 2.397(5) 7_565
C64 C65 1.413(7) .
C64 Pd1 2.288(4) 7_565
C65 C66 1.377(7) .
